data_4349976
loop_
_publ_author_name
'Artem'ev, Alexander V.'
'Doronina, Evgeniya P.'
'Rakhmanova, Mariana I.'
'Tarasova, Olga A.'
'Bagryanskaya, Irina Yu.'
'Nedolya, Nina A.'

_publ_section_title
;
 Chemoselective mechanochemical route toward a bright TADF-emitting
 CuI-based coordination polymer
;
_journal_issue 3
_journal_name_full 'Inorganic Chemistry Frontiers'
_journal_page_first 671
_journal_paper_doi 10.1039/C8QI01302K
_journal_volume 6
_journal_year 2019
_chemical_formula_moiety 'C16 H22 Cu3 I3 N2 S2'
_chemical_formula_sum 'C16 H22 Cu3 I3 N2 S2'
_chemical_formula_weight 877.79
_chemical_name_systematic
;
 Complex of copper(I) iodide with 6-methyl-2-ethylthiopyridine (3:2)
;
_space_group_crystal_system monoclinic
_space_group_IT_number 13
_space_group_name_Hall '-P 2yac'
_space_group_name_H-M_alt 'P 1 2/n 1'
_atom_sites_solution_hydrogens geom
_audit_creation_method SHELXL-2014/7
_audit_update_record
;
2018-09-06 deposited with the CCDC.
2019-01-22 downloaded from the CCDC.
;
_cell_angle_alpha 90
_cell_angle_beta 95.811(2)
_cell_angle_gamma 90
_cell_formula_units_Z 2
_cell_length_a 9.9190(5)
_cell_length_b 9.0927(6)
_cell_length_c 13.9818(8)
_cell_measurement_reflns_used 9934
_cell_measurement_temperature 296(2)
_cell_measurement_theta_max 27.42
_cell_measurement_theta_min 3.29
_cell_volume 1254.55(13)
_computing_cell_refinement 'Bruker SAINT'
_computing_data_collection 'Bruker APEX2'
_computing_data_reduction 'Bruker SAINT'
_computing_molecular_graphics 'Bruker SHELXTL'
_computing_publication_material 'Bruker SHELXTL'
_computing_structure_refinement 'SHELXL-2014/7 (Sheldrick, 2014)'
_computing_structure_solution 'SHELXS-97 (Sheldrick, 2008)'
_diffrn_ambient_temperature 296(2)
_diffrn_measured_fraction_theta_full 0.996
_diffrn_measured_fraction_theta_max 0.993
_diffrn_measurement_device_type 'Bruker APEX-II CCD'
_diffrn_measurement_method '\f and \w scans'
_diffrn_radiation_type MoK\a
_diffrn_radiation_wavelength 0.71073
_diffrn_reflns_av_R_equivalents 0.0331
_diffrn_reflns_av_unetI/netI 0.0204
_diffrn_reflns_Laue_measured_fraction_full 0.996
_diffrn_reflns_Laue_measured_fraction_max 0.993
_diffrn_reflns_limit_h_max 12
_diffrn_reflns_limit_h_min -12
_diffrn_reflns_limit_k_max 11
_diffrn_reflns_limit_k_min -11
_diffrn_reflns_limit_l_max 17
_diffrn_reflns_limit_l_min -17
_diffrn_reflns_number 23069
_diffrn_reflns_point_group_measured_fraction_full 0.996
_diffrn_reflns_point_group_measured_fraction_max 0.993
_diffrn_reflns_theta_full 25.242
_diffrn_reflns_theta_max 26.730
_diffrn_reflns_theta_min 4.080
_diffrn_source 'sealed tube'
_exptl_absorpt_coefficient_mu 6.382
_exptl_absorpt_correction_T_max 0.7456
_exptl_absorpt_correction_T_min 0.5810
_exptl_absorpt_correction_type multi-scan
_exptl_absorpt_process_details SADABS
_exptl_crystal_colour yellow
_exptl_crystal_density_diffrn 2.324
_exptl_crystal_density_method 'not measured'
_exptl_crystal_description prism
_exptl_crystal_F_000 820
_exptl_crystal_size_max 0.9
_exptl_crystal_size_mid 0.8
_exptl_crystal_size_min 0.3
_refine_diff_density_max 0.705
_refine_diff_density_min -0.636
_refine_diff_density_rms 0.101
_refine_ls_extinction_method none
_refine_ls_goodness_of_fit_ref 1.083
_refine_ls_hydrogen_treatment constr
_refine_ls_matrix_type full
_refine_ls_number_parameters 121
_refine_ls_number_reflns 2651
_refine_ls_number_restraints 0
_refine_ls_restrained_S_all 1.083
_refine_ls_R_factor_all 0.0402
_refine_ls_R_factor_gt 0.0246
_refine_ls_shift/su_max 0.000
_refine_ls_shift/su_mean 0.000
_refine_ls_structure_factor_coef Fsqd
_refine_ls_weighting_details 'w=1/[\s^2^(Fo^2^)+(0.0086P)^2^+3.4038P] where P=(Fo^2^+2Fc^2^)/3'
_refine_ls_weighting_scheme calc
_refine_ls_wR_factor_gt 0.0453
_refine_ls_wR_factor_ref 0.0522
_reflns_Friedel_coverage 0.000
_reflns_number_gt 2130
_reflns_number_total 2651
_reflns_threshold_expression 'I > 2\s(I)'
_cod_data_source_file c8qi01302k2.cif
_cod_data_source_block c3
_cod_original_sg_symbol_H-M 'P 2/n'
_cod_database_code 4349976
_shelx_shelxl_version_number 2014/7
_shelx_space_group_comment
;
The symmetry employed for this shelxl refinement is uniquely defined
by the following loop, which should always be used as a source of
symmetry information in preference to the above space-group names.
They are only intended as comments.
;

loop_
_space_group_symop_operation_xyz
'x, y, z'
'-x+1/2, y, -z+1/2'
'-x, -y, -z'
'x-1/2, -y, z-1/2'

loop_
_atom_site_label
_atom_site_type_symbol
_atom_site_fract_x
_atom_site_fract_y
_atom_site_fract_z
_atom_site_U_iso_or_equiv
_atom_site_adp_type
_atom_site_occupancy
_atom_site_site_symmetry_order
_atom_site_calc_flag
_atom_site_refinement_flags_posn
_atom_site_refinement_flags_adp
_atom_site_refinement_flags_occupancy
I1 I -0.43615(3) -0.38282(3) 0.32187(2) 0.04522(9) Uani 1 1 d . . .
I2 I -0.7500 -0.03817(5) 0.2500 0.04290(11) Uani 1 2 d S T P
Cu1 Cu -0.57216(5) -0.21582(6) 0.20393(4) 0.04375(14) Uani 1 1 d . . .
Cu3 Cu -0.2500 -0.22521(9) 0.2500 0.04512(19) Uani 1 2 d S T P
S1 S -0.16547(10) -0.06681(12) 0.37765(7) 0.0404(2) Uani 1 1 d . . .
N1 N 0.0341(3) -0.2415(4) 0.4335(2) 0.0342(7) Uani 1 1 d . . .
C1 C -0.0783(4) -0.1835(4) 0.4641(3) 0.0360(9) Uani 1 1 d . . .
C2 C 0.1134(4) -0.3301(5) 0.4924(3) 0.0401(9) Uani 1 1 d . . .
C3 C 0.0805(5) -0.3617(5) 0.5844(3) 0.0522(12) Uani 1 1 d . . .
H3A H 0.1357 -0.4228 0.6248 0.063 Uiso 1 1 calc R U .
C4 C -0.0344(5) -0.3018(6) 0.6145(3) 0.0572(13) Uani 1 1 d . . .
H2 H -0.0573 -0.3220 0.6760 0.069 Uiso 1 1 calc R U .
C5 C -0.1171(5) -0.2110(5) 0.5543(3) 0.0501(11) Uani 1 1 d . . .
H1 H -0.1957 -0.1703 0.5740 0.060 Uiso 1 1 calc R U .
C6 C 0.2374(4) -0.3904(5) 0.4542(3) 0.0527(11) Uani 1 1 d . . .
H6A H 0.2130 -0.4345 0.3925 0.079 Uiso 1 1 calc R U .
H6B H 0.2780 -0.4632 0.4978 0.079 Uiso 1 1 calc R U .
H6C H 0.3009 -0.3122 0.4478 0.079 Uiso 1 1 calc R U .
C7 C -0.3098(4) -0.0021(5) 0.4364(3) 0.0554(13) Uani 1 1 d . . .
H5 H -0.3682 -0.0841 0.4486 0.066 Uiso 1 1 calc R U .
H6 H -0.2789 0.0437 0.4974 0.066 Uiso 1 1 calc R U .
C8 C -0.3861(5) 0.1076(6) 0.3713(4) 0.0734(16) Uani 1 1 d . . .
H7 H -0.4167 0.0612 0.3113 0.088 Uiso 1 1 calc R U .
H8 H -0.3277 0.1884 0.3598 0.088 Uiso 1 1 calc R U .
H9 H -0.4628 0.1431 0.4011 0.088 Uiso 1 1 calc R U .

loop_
_atom_site_aniso_label
_atom_site_aniso_U_11
_atom_site_aniso_U_22
_atom_site_aniso_U_33
_atom_site_aniso_U_23
_atom_site_aniso_U_13
_atom_site_aniso_U_12
I1 0.04015(16) 0.04959(18) 0.04619(16) 0.00755(13) 0.00563(11) 0.00106(13)
I2 0.0417(2) 0.0438(2) 0.0455(2) 0.000 0.01551(16) 0.000
Cu1 0.0439(3) 0.0518(3) 0.0362(3) -0.0051(2) 0.0073(2) -0.0014(2)
Cu3 0.0455(4) 0.0510(5) 0.0388(4) 0.000 0.0042(3) 0.000
S1 0.0373(5) 0.0429(6) 0.0410(5) -0.0039(5) 0.0037(4) -0.0012(5)
N1 0.0339(17) 0.0394(19) 0.0290(16) 0.0013(14) 0.0021(13) -0.0098(15)
C1 0.038(2) 0.035(2) 0.034(2) -0.0057(17) 0.0023(16) -0.0139(18)
C2 0.042(2) 0.040(2) 0.037(2) -0.0006(18) -0.0036(17) -0.0106(19)
C3 0.063(3) 0.054(3) 0.038(2) 0.010(2) -0.002(2) -0.014(2)
C4 0.077(3) 0.064(3) 0.032(2) 0.004(2) 0.010(2) -0.022(3)
C5 0.054(3) 0.057(3) 0.041(2) -0.008(2) 0.014(2) -0.010(2)
C6 0.050(3) 0.052(3) 0.055(3) 0.009(2) -0.003(2) 0.003(2)
C7 0.045(3) 0.057(3) 0.065(3) -0.025(3) 0.012(2) -0.002(2)
C8 0.051(3) 0.074(4) 0.093(4) -0.029(3) -0.007(3) 0.012(3)

loop_
_atom_type_symbol
_atom_type_description
_atom_type_scat_dispersion_real
_atom_type_scat_dispersion_imag
_atom_type_scat_source
C C 0.0033 0.0016 'International Tables Vol C Tables 4.2.6.8 and 6.1.1.4'
H H 0.0000 0.0000 'International Tables Vol C Tables 4.2.6.8 and 6.1.1.4'
Cu Cu 0.3201 1.2651 'International Tables Vol C Tables 4.2.6.8 and 6.1.1.4'
I I -0.4742 1.8119 'International Tables Vol C Tables 4.2.6.8 and 6.1.1.4'
N N 0.0061 0.0033 'International Tables Vol C Tables 4.2.6.8 and 6.1.1.4'
S S 0.1246 0.1234 'International Tables Vol C Tables 4.2.6.8 and 6.1.1.4'

loop_
_geom_angle_atom_site_label_1
_geom_angle_atom_site_label_2
_geom_angle_atom_site_label_3
_geom_angle
_geom_angle_site_symmetry_1
_geom_angle_site_symmetry_3
Cu1 I1 Cu3 76.782(17) . .
Cu1 I2 Cu1 100.38(3) 2_355 .
N1 Cu1 I2 121.50(9) 2_455 .
N1 Cu1 I1 114.48(9) 2_455 .
I2 Cu1 I1 123.96(2) . .
S1 Cu3 S1 105.48(6) 2_455 .
S1 Cu3 I1 104.61(3) 2_455 2_455
S1 Cu3 I1 114.26(3) . 2_455
S1 Cu3 I1 114.26(3) 2_455 .
S1 Cu3 I1 104.61(3) . .
I1 Cu3 I1 113.59(3) 2_455 .
C1 S1 C7 103.8(2) . .
C1 S1 Cu3 105.11(13) . .
C7 S1 Cu3 107.52(15) . .
C1 N1 C2 119.5(3) . .
C1 N1 Cu1 120.2(3) . 2_455
C2 N1 Cu1 120.0(3) . 2_455
N1 C1 C5 122.6(4) . .
N1 C1 S1 112.4(3) . .
C5 C1 S1 124.9(3) . .
N1 C2 C3 120.8(4) . .
N1 C2 C6 116.8(4) . .
C3 C2 C6 122.3(4) . .
C4 C3 C2 119.0(4) . .
C4 C3 H3A 120.5 . .
C2 C3 H3A 120.5 . .
C3 C4 C5 120.7(4) . .
C3 C4 H2 119.7 . .
C5 C4 H2 119.7 . .
C1 C5 C4 117.4(4) . .
C1 C5 H1 121.3 . .
C4 C5 H1 121.3 . .
C2 C6 H6A 109.5 . .
C2 C6 H6B 109.5 . .
H6A C6 H6B 109.5 . .
C2 C6 H6C 109.5 . .
H6A C6 H6C 109.5 . .
H6B C6 H6C 109.5 . .
C8 C7 S1 108.2(4) . .
C8 C7 H5 110.1 . .
S1 C7 H5 110.1 . .
C8 C7 H6 110.1 . .
S1 C7 H6 110.1 . .
H5 C7 H6 108.4 . .
C7 C8 H7 109.5 . .
C7 C8 H8 109.5 . .
H7 C8 H8 109.5 . .
C7 C8 H9 109.5 . .
H7 C8 H9 109.5 . .
H8 C8 H9 109.5 . .

loop_
_geom_bond_atom_site_label_1
_geom_bond_atom_site_label_2
_geom_bond_distance
_geom_bond_site_symmetry_2
I1 Cu1 2.5288(6) .
I1 Cu3 2.6170(5) .
I2 Cu1 2.5231(6) 2_355
I2 Cu1 2.5231(6) .
Cu1 N1 2.009(3) 2_455
Cu3 S1 2.3790(11) 2_455
Cu3 S1 2.3791(11) .
Cu3 I1 2.6169(5) 2_455
S1 C1 1.768(4) .
S1 C7 1.819(4) .
N1 C1 1.342(5) .
N1 C2 1.348(5) .
N1 Cu1 2.009(3) 2_455
C1 C5 1.377(5) .
C2 C3 1.388(6) .
C2 C6 1.493(6) .
C3 C4 1.368(7) .
C3 H3A 0.9300 .
C4 C5 1.386(7) .
C4 H2 0.9300 .
C5 H1 0.9300 .
C6 H6A 0.9600 .
C6 H6B 0.9600 .
C6 H6C 0.9600 .
C7 C8 1.503(7) .
C7 H5 0.9700 .
C7 H6 0.9700 .
C8 H7 0.9600 .
C8 H8 0.9600 .
C8 H9 0.9600 .

loop_
_geom_torsion_atom_site_label_1
_geom_torsion_atom_site_label_2
_geom_torsion_atom_site_label_3
_geom_torsion_atom_site_label_4
_geom_torsion
_geom_torsion_site_symmetry_1
C2 N1 C1 C5 -0.1(6) .
Cu1 N1 C1 C5 172.7(3) 2_455
C2 N1 C1 S1 178.4(3) .
Cu1 N1 C1 S1 -8.8(4) 2_455
C7 S1 C1 N1 -179.3(3) .
Cu3 S1 C1 N1 67.9(3) .
C7 S1 C1 C5 -0.9(4) .
Cu3 S1 C1 C5 -113.6(3) .
C1 N1 C2 C3 -0.2(6) .
Cu1 N1 C2 C3 -173.1(3) 2_455
C1 N1 C2 C6 -179.7(4) .
Cu1 N1 C2 C6 7.5(5) 2_455
N1 C2 C3 C4 0.2(6) .
C6 C2 C3 C4 179.6(4) .
C2 C3 C4 C5 0.1(7) .
N1 C1 C5 C4 0.4(6) .
S1 C1 C5 C4 -177.9(3) .
C3 C4 C5 C1 -0.4(7) .
C1 S1 C7 C8 176.0(3) .
Cu3 S1 C7 C8 -73.0(3) .
